data_7247984
loop_
_publ_author_name
'Yakubovich, Olga'
'Kiriukhina, Galina'
'Volkov, Anatoly'
'Simonov, Sergey'
'Yapaskurt, Vasiliy'
'Dimitrova, Olga'

_publ_section_title
;
 Crystal chemistry and predicted ionic conductivity of hydrothermally
 synthesized Na9Zn2(PO4)4Cl
;
_journal_issue 6
_journal_name_full CrystEngComm
_journal_page_first 848
_journal_page_last 855
_journal_paper_doi 10.1039/D3CE01242E
_journal_volume 26
_journal_year 2024
_chemical_formula_sum 'Cl0.5 Na4.5 O8 P2 Zn'
_chemical_formula_weight 376.49
_chemical_name_common 'sodiun zincophosphate chloride'
_space_group_crystal_system triclinic
_space_group_IT_number 2
_space_group_name_Hall '-P 1'
_space_group_name_H-M_alt 'P -1'
_atom_sites_solution_primary direct
_atom_sites_solution_secondary difmap
_audit_creation_method SHELXL-2014/7
_audit_update_record
;
2023-11-08 deposited with the CCDC.	2024-01-09 downloaded from the CCDC.
;
_cell_angle_alpha 100.539(3)
_cell_angle_beta 104.874(3)
_cell_angle_gamma 90.936(2)
_cell_formula_units_Z 2
_cell_length_a 5.15540(10)
_cell_length_b 8.9641(3)
_cell_length_c 9.1377(4)
_cell_measurement_reflns_used 5691
_cell_measurement_temperature 168(2)
_cell_measurement_theta_max 37.45
_cell_measurement_theta_min 2.34
_cell_volume 400.36(2)
_computing_cell_refinement 'CrysAlisPro 1.171.42.84a (Rigaku OD, 2023)'
_computing_data_collection 'CrysAlisPro 1.171.42.84a (Rigaku OD, 2023)'
_computing_data_reduction 'CrysAlisPro 1.171.42.84a (Rigaku OD, 2023)'
_computing_molecular_graphics Diamond
_computing_structure_refinement 'SHELXL-2014/7 (Sheldrick, 2014)'
_computing_structure_solution SHELXT
_diffrn_ambient_temperature 168(2)
_diffrn_detector_area_resol_mean 5.2283
_diffrn_measured_fraction_theta_full 1.000
_diffrn_measured_fraction_theta_max 1.000
_diffrn_measurement_device_type 'Xcalibur, AtlasS2, Gemini'
_diffrn_measurement_method '\w scans'
_diffrn_radiation_type MoK\a
_diffrn_radiation_wavelength 0.71073
_diffrn_reflns_av_R_equivalents 0.0207
_diffrn_reflns_av_unetI/netI 0.0168
_diffrn_reflns_Laue_measured_fraction_full 1.000
_diffrn_reflns_Laue_measured_fraction_max 1.000
_diffrn_reflns_limit_h_max 7
_diffrn_reflns_limit_h_min -7
_diffrn_reflns_limit_k_max 12
_diffrn_reflns_limit_k_min -12
_diffrn_reflns_limit_l_max 12
_diffrn_reflns_limit_l_min -12
_diffrn_reflns_number 9783
_diffrn_reflns_point_group_measured_fraction_full 1.000
_diffrn_reflns_point_group_measured_fraction_max 1.000
_diffrn_reflns_theta_full 25.242
_diffrn_reflns_theta_max 29.999
_diffrn_reflns_theta_min 2.316
_diffrn_source 'fine-focus sealed X-ray tube'
_exptl_absorpt_coefficient_mu 3.897
_exptl_absorpt_correction_T_max 1.220
_exptl_absorpt_correction_T_min 0.880
_exptl_absorpt_correction_type multi-scan
_exptl_absorpt_process_details
;
CrysAlisPro 1.171.42.84a (Rigaku Oxford Diffraction, 2023)
Empirical absorption correction using spherical harmonics,
implemented in SCALE3 ABSPACK scaling algorithm.
;
_exptl_crystal_colour colorless
_exptl_crystal_density_diffrn 3.123
_exptl_crystal_description prism
_exptl_crystal_F_000 364
_exptl_crystal_size_max 0.170
_exptl_crystal_size_mid 0.081
_exptl_crystal_size_min 0.062
_exptl_transmission_factor_max 1.000
_exptl_transmission_factor_min 0.859
_refine_diff_density_max 0.515
_refine_diff_density_min -0.455
_refine_diff_density_rms 0.099
_refine_ls_extinction_coef 0.0242(11)
_refine_ls_extinction_expression Fc^*^=kFc[1+0.001xFc^2^\l^3^/sin(2\q)]^-1/4^
_refine_ls_extinction_method 'SHELXL-2014/7 (Sheldrick 2014'
_refine_ls_goodness_of_fit_ref 1.188
_refine_ls_hydrogen_treatment undef
_refine_ls_matrix_type full
_refine_ls_number_parameters 149
_refine_ls_number_reflns 2342
_refine_ls_number_restraints 0
_refine_ls_restrained_S_all 1.188
_refine_ls_R_factor_all 0.0175
_refine_ls_R_factor_gt 0.0167
_refine_ls_shift/su_max 0.001
_refine_ls_shift/su_mean 0.000
_refine_ls_structure_factor_coef Fsqd
_refine_ls_weighting_details 'w=1/[\s^2^(Fo^2^)+(0.0190P)^2^+0.2000P] where P=(Fo^2^+2Fc^2^)/3'
_refine_ls_weighting_scheme calc
_refine_ls_wR_factor_gt 0.0450
_refine_ls_wR_factor_ref 0.0454
_reflns_Friedel_coverage 0.000
_reflns_number_gt 2254
_reflns_number_total 2342
_reflns_threshold_expression 'I > 2\s(I)'
_cod_data_source_file d3ce01242e2.cif
_cod_data_source_block shelx
_cod_depositor_comments
;
The following automatic conversions were performed:

data item '_atom_sites_solution_primary' value 'Direct' was changed
to 'direct' in accordance with the
/home/data/users/saulius/crontab/automatic-downloads/rss-feeds/RSC/lib/dictionaries/cif_core.dic
dictionary named 'cif_core.dic' version 2.4.2 last updated on
2011-04-26.

data item '_atom_sites_solution_secondary' value 'Diffmap' was
changed to 'difmap'.

Automatic conversion script
Id: cif_fix_values 8170 2020-07-09 18:12:32Z antanas 

 Adding full bibliography for 7247984.cif.
;
_cod_original_formula_sum 'Cl0.50 Na4.50 O8 P2 Zn'
_cod_database_code 7247984
_shelx_shelxl_version_number 2014/7
_shelx_space_group_comment
;
The symmetry employed for this shelxl refinement is uniquely defined
by the following loop, which should always be used as a source of
symmetry information in preference to the above space-group names.
They are only intended as comments.
;
_shelx_estimated_absorpt_t_min 0.557
_shelx_estimated_absorpt_t_max 0.794
_exptl_absorpt_special_details
;
Empirical correction (ABSPACK) includes:
- Absorption correction using spherical harmonics
- Frame scaling
;

loop_
_space_group_symop_operation_xyz
'x, y, z'
'-x, -y, -z'

loop_
_atom_site_label
_atom_site_type_symbol
_atom_site_fract_x
_atom_site_fract_y
_atom_site_fract_z
_atom_site_U_iso_or_equiv
_atom_site_adp_type
_atom_site_occupancy
_atom_site_site_symmetry_order
_atom_site_calc_flag
_atom_site_refinement_flags_posn
_atom_site_refinement_flags_adp
_atom_site_refinement_flags_occupancy
_atom_site_disorder_assembly
_atom_site_disorder_group
Zn1 Zn 0.29757(3) 0.92352(2) 0.17799(2) 0.00709(6) Uani 1 1 d . . . . .
Cl1 Cl 0.5000 1.0000 0.5000 0.01181(10) Uani 1 2 d S . P . .
P1 P 0.82692(7) 1.12466(4) 0.20034(4) 0.00463(7) Uani 1 1 d . . . . .
P2 P 0.37657(7) 0.59981(4) 0.24772(4) 0.00560(8) Uani 1 1 d . . . . .
Na1 Na -0.10655(12) 0.81416(7) 0.40323(7) 0.00911(12) Uani 1 1 d . . . . .
Na2 Na 0.26671(12) 0.22743(7) -0.01873(7) 0.00922(12) Uani 1 1 d . . . . .
Na3 Na 1.0000 0.5000 0.5000 0.01194(17) Uani 1 2 d S . P . .
Na4 Na -0.18345(12) 0.44183(7) 0.11932(8) 0.01215(13) Uani 1 1 d . . . . .
Na5 Na 0.54123(13) 0.69817(7) 0.61839(8) 0.01465(14) Uani 1 1 d . . . . .
O1 O 0.8764(2) 1.16977(12) 0.05454(12) 0.00764(19) Uani 1 1 d . . . . .
O2 O 0.9505(2) 0.97142(11) 0.22262(12) 0.00648(19) Uani 1 1 d . . . . .
O3 O 0.4838(2) 0.73908(12) 0.19445(13) 0.0088(2) Uani 1 1 d . . . . .
O4 O 0.5175(2) 1.10337(12) 0.17572(12) 0.00756(19) Uani 1 1 d . . . . .
O5 O 0.9441(2) 1.25085(12) 0.33979(12) 0.0092(2) Uani 1 1 d . . . . .
O6 O 0.5950(2) 0.56759(14) 0.38355(14) 0.0150(2) Uani 1 1 d . . . . .
O7 O 0.3256(2) 0.46270(12) 0.11369(13) 0.0135(2) Uani 1 1 d . . . . .
O8 O 0.1161(2) 0.63387(13) 0.29349(15) 0.0167(2) Uani 1 1 d . . . . .

loop_
_atom_site_aniso_label
_atom_site_aniso_U_11
_atom_site_aniso_U_22
_atom_site_aniso_U_33
_atom_site_aniso_U_23
_atom_site_aniso_U_13
_atom_site_aniso_U_12
Zn1 0.00596(9) 0.00576(8) 0.01023(9) 0.00170(6) 0.00324(6) 0.00084(6)
Cl1 0.0132(2) 0.0124(2) 0.0098(2) 0.00154(18) 0.00310(18) 0.00417(17)
P1 0.00468(15) 0.00445(15) 0.00469(16) 0.00073(12) 0.00127(12) 0.00021(11)
P2 0.00551(15) 0.00496(15) 0.00644(16) 0.00072(12) 0.00204(12) 0.00060(12)
Na1 0.0105(3) 0.0092(3) 0.0080(3) 0.0018(2) 0.0029(2) 0.0022(2)
Na2 0.0106(3) 0.0074(3) 0.0094(3) -0.0008(2) 0.0041(2) -0.0015(2)
Na3 0.0096(4) 0.0088(4) 0.0145(4) -0.0009(3) 0.0001(3) 0.0024(3)
Na4 0.0104(3) 0.0084(3) 0.0181(3) 0.0030(2) 0.0043(2) 0.0002(2)
Na5 0.0173(3) 0.0100(3) 0.0185(3) -0.0008(2) 0.0106(3) -0.0002(2)
O1 0.0087(4) 0.0087(5) 0.0066(5) 0.0030(4) 0.0029(4) 0.0000(4)
O2 0.0061(4) 0.0059(4) 0.0080(5) 0.0021(4) 0.0023(4) 0.0016(3)
O3 0.0105(5) 0.0066(4) 0.0108(5) 0.0037(4) 0.0039(4) 0.0014(4)
O4 0.0057(4) 0.0073(4) 0.0104(5) 0.0027(4) 0.0027(4) 0.0006(3)
O5 0.0116(5) 0.0073(5) 0.0071(5) -0.0010(4) 0.0018(4) -0.0010(4)
O6 0.0144(5) 0.0181(6) 0.0123(5) 0.0095(5) -0.0013(4) 0.0005(4)
O7 0.0173(5) 0.0084(5) 0.0134(6) -0.0039(4) 0.0060(4) -0.0022(4)
O8 0.0121(5) 0.0105(5) 0.0293(7) -0.0018(5) 0.0127(5) 0.0003(4)

loop_
_atom_type_symbol
_atom_type_description
_atom_type_scat_dispersion_real
_atom_type_scat_dispersion_imag
_atom_type_scat_source
O O 0.0106 0.0060 'International Tables Vol C Tables 4.2.6.8 and 6.1.1.4'
Na Na 0.0362 0.0249 'International Tables Vol C Tables 4.2.6.8 and 6.1.1.4'
P P 0.1023 0.0942 'International Tables Vol C Tables 4.2.6.8 and 6.1.1.4'
Cl Cl 0.1484 0.1585 'International Tables Vol C Tables 4.2.6.8 and 6.1.1.4'
Zn Zn 0.2839 1.4301 'International Tables Vol C Tables 4.2.6.8 and 6.1.1.4'

loop_
_geom_angle_atom_site_label_1
_geom_angle_atom_site_label_2
_geom_angle_atom_site_label_3
_geom_angle
_geom_angle_site_symmetry_1
_geom_angle_site_symmetry_3
_geom_angle_publ_flag
O3 Zn1 O4 115.98(4) . . ?
O3 Zn1 O2 127.84(4) . 1_455 ?
O4 Zn1 O2 113.66(4) . 1_455 ?
O3 Zn1 O1 88.16(4) . 2_675 ?
O4 Zn1 O1 104.76(4) . 2_675 ?
O2 Zn1 O1 94.06(4) 1_455 2_675 ?
O3 Zn1 Cl1 85.42(3) . . ?
O4 Zn1 Cl1 85.09(3) . . ?
O2 Zn1 Cl1 83.78(3) 1_455 . ?
O1 Zn1 Cl1 169.89(3) 2_675 . ?
O3 Zn1 Na2 97.40(3) . 2_565 ?
O4 Zn1 Na2 138.69(3) . 2_565 ?
O2 Zn1 Na2 50.25(3) 1_455 2_565 ?
O1 Zn1 Na2 50.14(3) 2_675 2_565 ?
Cl1 Zn1 Na2 123.062(13) . 2_565 ?
O3 Zn1 Na2 47.75(3) . 2_665 ?
O4 Zn1 Na2 78.68(3) . 2_665 ?
O2 Zn1 Na2 161.76(3) 1_455 2_665 ?
O1 Zn1 Na2 69.11(3) 2_675 2_665 ?
Cl1 Zn1 Na2 111.514(13) . 2_665 ?
Na2 Zn1 Na2 111.549(19) 2_565 2_665 ?
O3 Zn1 Na1 42.35(3) . 1_655 ?
O4 Zn1 Na1 84.95(3) . 1_655 ?
O2 Zn1 Na1 131.78(3) 1_455 1_655 ?
O1 Zn1 Na1 125.07(3) 2_675 1_655 ?
Cl1 Zn1 Na1 52.533(11) . 1_655 ?
Na2 Zn1 Na1 135.574(16) 2_565 1_655 ?
Na2 Zn1 Na1 59.985(15) 2_665 1_655 ?
O3 Zn1 Na2 139.16(3) . 1_565 ?
O4 Zn1 Na2 40.18(3) . 1_565 ?
O2 Zn1 Na2 90.57(3) 1_455 1_565 ?
O1 Zn1 Na2 74.14(3) 2_675 1_565 ?
Cl1 Zn1 Na2 115.673(12) . 1_565 ?
Na2 Zn1 Na2 98.566(14) 2_565 1_565 ?
Na2 Zn1 Na2 91.409(15) 2_665 1_565 ?
Na1 Zn1 Na2 123.873(15) 1_655 1_565 ?
O3 Zn1 Na1 89.06(3) . . ?
O4 Zn1 Na1 137.96(3) . . ?
O2 Zn1 Na1 41.44(3) 1_455 . ?
O1 Zn1 Na1 109.50(3) 2_675 . ?
Cl1 Zn1 Na1 62.661(11) . . ?
Na2 Zn1 Na1 60.556(15) 2_565 . ?
Na2 Zn1 Na1 136.303(16) 2_665 . ?
Na1 Zn1 Na1 94.524(15) 1_655 . ?
Na2 Zn1 Na1 131.346(14) 1_565 . ?
O3 Zn1 Na5 132.11(4) . 2_676 ?
O4 Zn1 Na5 41.17(3) . 2_676 ?
O2 Zn1 Na5 80.16(3) 1_455 2_676 ?
O1 Zn1 Na5 132.57(3) 2_675 2_676 ?
Cl1 Zn1 Na5 56.869(12) . 2_676 ?
Na2 Zn1 Na5 126.753(17) 2_565 2_676 ?
Na2 Zn1 Na5 116.166(16) 2_665 2_676 ?
Na1 Zn1 Na5 89.759(16) 1_655 2_676 ?
Na2 Zn1 Na5 59.024(16) 1_565 2_676 ?
Na1 Zn1 Na5 96.858(15) . 2_676 ?
Zn1 Cl1 Zn1 180.0 2_676 . ?
Zn1 Cl1 Na1 76.231(13) 2_676 2_576 ?
Zn1 Cl1 Na1 103.769(13) . 2_576 ?
Zn1 Cl1 Na1 103.769(13) 2_676 1_655 ?
Zn1 Cl1 Na1 76.231(13) . 1_655 ?
Na1 Cl1 Na1 180.00(2) 2_576 1_655 ?
Zn1 Cl1 Na5 106.540(14) 2_676 2_676 ?
Zn1 Cl1 Na5 73.460(14) . 2_676 ?
Na1 Cl1 Na5 66.915(17) 2_576 2_676 ?
Na1 Cl1 Na5 113.085(17) 1_655 2_676 ?
Zn1 Cl1 Na5 73.459(14) 2_676 . ?
Zn1 Cl1 Na5 106.540(14) . . ?
Na1 Cl1 Na5 113.084(17) 2_576 . ?
Na1 Cl1 Na5 66.916(17) 1_655 . ?
Na5 Cl1 Na5 180.0 2_676 . ?
Zn1 Cl1 Na1 69.195(11) 2_676 2_676 ?
Zn1 Cl1 Na1 110.805(11) . 2_676 ?
Na1 Cl1 Na1 112.134(19) 2_576 2_676 ?
Na1 Cl1 Na1 67.866(19) 1_655 2_676 ?
Na5 Cl1 Na1 69.810(16) 2_676 2_676 ?
Na5 Cl1 Na1 110.189(16) . 2_676 ?
Zn1 Cl1 Na1 110.806(11) 2_676 . ?
Zn1 Cl1 Na1 69.194(11) . . ?
Na1 Cl1 Na1 67.866(19) 2_576 . ?
Na1 Cl1 Na1 112.134(19) 1_655 . ?
Na5 Cl1 Na1 110.189(16) 2_676 . ?
Na5 Cl1 Na1 69.811(16) . . ?
Na1 Cl1 Na1 180.0 2_676 . ?
O5 P1 O1 109.67(6) . . ?
O5 P1 O2 111.62(6) . . ?
O1 P1 O2 109.80(6) . . ?
O5 P1 O4 109.38(6) . . ?
O1 P1 O4 107.83(6) . . ?
O2 P1 O4 108.45(6) . . ?
O5 P1 Na4 66.85(4) . 1_665 ?
O1 P1 Na4 52.25(4) . 1_665 ?
O2 P1 Na4 154.67(4) . 1_665 ?
O4 P1 Na4 95.20(4) . 1_665 ?
O5 P1 Na5 59.05(4) . 2_676 ?
O1 P1 Na5 122.07(4) . 2_676 ?
O2 P1 Na5 127.55(4) . 2_676 ?
O4 P1 Na5 50.36(4) . 2_676 ?
Na4 P1 Na5 74.774(19) 1_665 2_676 ?
O5 P1 Na2 153.68(5) . 2_665 ?
O1 P1 Na2 88.57(4) . 2_665 ?
O2 P1 Na2 42.55(4) . 2_665 ?
O4 P1 Na2 81.29(4) . 2_665 ?
Na4 P1 Na2 137.78(2) 1_665 2_665 ?
Na5 P1 Na2 127.194(19) 2_676 2_665 ?
O5 P1 Na2 110.32(5) . 1_565 ?
O1 P1 Na2 68.95(4) . 1_565 ?
O2 P1 Na2 135.25(4) . 1_565 ?
O4 P1 Na2 41.26(4) . 1_565 ?
Na4 P1 Na2 60.644(17) 1_665 1_565 ?
Na5 P1 Na2 65.355(19) 2_676 1_565 ?
Na2 P1 Na2 93.657(17) 2_665 1_565 ?
O6 P2 O8 111.03(7) . . ?
O6 P2 O7 109.71(7) . . ?
O8 P2 O7 109.78(7) . . ?
O6 P2 O3 107.31(6) . . ?
O8 P2 O3 110.54(6) . . ?
O7 P2 O3 108.39(6) . . ?
O6 P2 Na4 126.74(5) . . ?
O8 P2 Na4 49.41(5) . . ?
O7 P2 Na4 60.38(5) . . ?
O3 P2 Na4 125.76(4) . . ?
O6 P2 Na4 72.28(5) . 1_655 ?
O8 P2 Na4 163.68(5) . 1_655 ?
O7 P2 Na4 55.33(5) . 1_655 ?
O3 P2 Na4 82.61(4) . 1_655 ?
Na4 P2 Na4 115.27(2) . 1_655 ?
O6 P2 Na1 57.24(5) . 1_655 ?
O8 P2 Na1 120.22(5) . 1_655 ?
O7 P2 Na1 129.77(5) . 1_655 ?
O3 P2 Na1 50.62(4) . 1_655 ?
Na4 P2 Na1 169.02(2) . 1_655 ?
Na4 P2 Na1 75.424(18) 1_655 1_655 ?
O6 P2 Na5 50.90(5) . 2_666 ?
O8 P2 Na5 95.07(5) . 2_666 ?
O7 P2 Na5 70.98(5) . 2_666 ?
O3 P2 Na5 152.16(4) . 2_666 ?
Na4 P2 Na5 79.170(19) . 2_666 ?
Na4 P2 Na5 74.404(19) 1_655 2_666 ?
Na1 P2 Na5 107.25(2) 1_655 2_666 ?
O6 P2 Na4 144.99(5) . 2_565 ?
O8 P2 Na4 102.05(5) . 2_565 ?
O7 P2 Na4 45.56(5) . 2_565 ?
O3 P2 Na4 69.78(4) . 2_565 ?
Na4 P2 Na4 68.46(2) . 2_565 ?
Na4 P2 Na4 72.76(2) 1_655 2_565 ?
Na1 P2 Na4 114.702(19) 1_655 2_565 ?
Na5 P2 Na4 116.45(2) 2_666 2_565 ?
O6 P2 Na5 42.36(5) . . ?
O8 P2 Na5 73.67(5) . . ?
O7 P2 Na5 143.64(5) . . ?
O3 P2 Na5 103.49(4) . . ?
Na4 P2 Na5 112.71(2) . . ?
Na4 P2 Na5 113.65(2) 1_655 . ?
Na1 P2 Na5 62.338(18) 1_655 . ?
Na5 P2 Na5 72.66(2) 2_666 . ?
Na4 P2 Na5 170.55(2) 2_565 . ?
O8 Na1 O2 89.70(4) . 1_455 ?
O8 Na1 O3 91.43(5) . 1_455 ?
O2 Na1 O3 78.62(4) 1_455 1_455 ?
O8 Na1 O5 93.20(5) . 2_676 ?
O2 Na1 O5 148.11(4) 1_455 2_676 ?
O3 Na1 O5 132.95(4) 1_455 2_676 ?
O8 Na1 O6 78.34(4) . 1_455 ?
O2 Na1 O6 134.79(4) 1_455 1_455 ?
O3 Na1 O6 58.57(4) 1_455 1_455 ?
O5 Na1 O6 76.67(4) 2_676 1_455 ?
O8 Na1 Cl1 166.48(4) . 1_455 ?
O2 Na1 Cl1 92.64(3) 1_455 1_455 ?
O3 Na1 Cl1 76.01(3) 1_455 1_455 ?
O5 Na1 Cl1 91.83(3) 2_676 1_455 ?
O6 Na1 Cl1 90.64(3) 1_455 1_455 ?
O8 Na1 P2 86.73(4) . 1_455 ?
O2 Na1 P2 107.81(3) 1_455 1_455 ?
O3 Na1 P2 29.61(3) 1_455 1_455 ?
O5 Na1 P2 104.05(3) 2_676 1_455 ?
O6 Na1 P2 29.19(3) 1_455 1_455 ?
Cl1 Na1 P2 79.870(17) 1_455 1_455 ?
O8 Na1 Na3 55.09(3) . 1_455 ?
O2 Na1 Na3 144.76(3) 1_455 1_455 ?
O3 Na1 Na3 98.82(3) 1_455 1_455 ?
O5 Na1 Na3 49.33(3) 2_676 1_455 ?
O6 Na1 Na3 44.79(3) 1_455 1_455 ?
Cl1 Na1 Na3 121.16(2) 1_455 1_455 ?
P2 Na1 Na3 72.201(15) 1_455 1_455 ?
O8 Na1 Na5 114.67(4) . 1_455 ?
O2 Na1 Na5 150.64(3) 1_455 1_455 ?
O3 Na1 Na5 84.39(3) 1_455 1_455 ?
O5 Na1 Na5 51.51(3) 2_676 1_455 ?
O6 Na1 Na5 44.88(3) 1_455 1_455 ?
Cl1 Na1 Na5 59.839(16) 1_455 1_455 ?
P2 Na1 Na5 60.424(18) 1_455 1_455 ?
Na3 Na1 Na5 61.317(16) 1_455 1_455 ?
O8 Na1 Na2 67.35(4) . 2_565 ?
O2 Na1 Na2 44.77(3) 1_455 2_565 ?
O3 Na1 Na2 44.74(3) 1_455 2_565 ?
O5 Na1 Na2 159.01(4) 2_676 2_565 ?
O6 Na1 Na2 91.12(3) 1_455 2_565 ?
Cl1 Na1 Na2 105.50(2) 1_455 2_565 ?
P2 Na1 Na2 68.424(17) 1_455 2_565 ?
Na3 Na1 Na2 110.26(2) 1_455 2_565 ?
Na5 Na1 Na2 128.30(2) 1_455 2_565 ?
O8 Na1 Cl1 80.98(3) . . ?
O2 Na1 Cl1 66.32(3) 1_455 . ?
O3 Na1 Cl1 144.04(3) 1_455 . ?
O5 Na1 Cl1 82.79(3) 2_676 . ?
O6 Na1 Cl1 149.79(3) 1_455 . ?
Cl1 Na1 Cl1 112.134(19) 1_455 . ?
P2 Na1 Cl1 166.29(2) 1_455 . ?
Na3 Na1 Cl1 105.053(17) 1_455 . ?
Na5 Na1 Cl1 130.73(2) 1_455 . ?
Na2 Na1 Cl1 100.966(19) 2_565 . ?
O8 Na1 Na1 130.24(4) . 2_576 ?
O2 Na1 Na1 69.65(3) 1_455 2_576 ?
O3 Na1 Na1 125.37(4) 1_455 2_576 ?
O5 Na1 Na1 84.58(3) 2_676 2_576 ?
O6 Na1 Na1 147.00(4) 1_455 2_576 ?
Cl1 Na1 Na1 62.766(18) 1_455 2_576 ?
P2 Na1 Na1 142.04(3) 1_455 2_576 ?
Na3 Na1 Na1 132.31(3) 1_455 2_576 ?
Na5 Na1 Na1 102.40(3) 1_455 2_576 ?
Na2 Na1 Na1 113.67(3) 2_565 2_576 ?
Cl1 Na1 Na1 49.368(16) . 2_576 ?
O7 Na2 O3 97.60(4) . 2_665 ?
O7 Na2 O1 94.31(4) . 1_445 ?
O3 Na2 O1 155.21(5) 2_665 1_445 ?
O7 Na2 O2 154.80(5) . 2_665 ?
O3 Na2 O2 81.80(4) 2_665 2_665 ?
O1 Na2 O2 78.24(4) 1_445 2_665 ?
O7 Na2 O4 99.01(5) . 1_545 ?
O3 Na2 O4 110.76(4) 2_665 1_545 ?
O1 Na2 O4 88.60(4) 1_445 1_545 ?
O2 Na2 O4 104.77(4) 2_665 1_545 ?
O7 Na2 Zn1 121.33(4) . 2_565 ?
O3 Na2 Zn1 112.87(3) 2_665 2_565 ?
O1 Na2 Zn1 42.92(3) 1_445 2_565 ?
O2 Na2 Zn1 40.05(3) 2_665 2_565 ?
O4 Na2 Zn1 113.56(3) 1_545 2_565 ?
O7 Na2 Zn1 122.22(4) . 2_665 ?
O3 Na2 Zn1 37.47(3) 2_665 2_665 ?
O1 Na2 Zn1 142.56(4) 1_445 2_665 ?
O2 Na2 Zn1 71.51(3) 2_665 2_665 ?
O4 Na2 Zn1 78.57(3) 1_545 2_665 ?
Zn1 Na2 Zn1 111.549(19) 2_565 2_665 ?
O7 Na2 Na4 51.38(3) . 1_655 ?
O3 Na2 Na4 63.52(3) 2_665 1_655 ?
O1 Na2 Na4 138.76(4) 1_445 1_655 ?
O2 Na2 Na4 142.67(4) 2_665 1_655 ?
O4 Na2 Na4 77.21(3) 1_545 1_655 ?
Zn1 Na2 Na4 168.84(3) 2_565 1_655 ?
Zn1 Na2 Na4 72.494(17) 2_665 1_655 ?
O7 Na2 P1 177.31(4) . 2_665 ?
O3 Na2 P1 84.92(3) 2_665 2_665 ?
O1 Na2 P1 83.71(3) 1_445 2_665 ?
O2 Na2 P1 26.39(3) 2_665 2_665 ?
O4 Na2 P1 79.16(3) 1_545 2_665 ?
Zn1 Na2 P1 58.138(13) 2_565 2_665 ?
Zn1 Na2 P1 59.496(13) 2_665 2_665 ?
Na4 Na2 P1 129.61(2) 1_655 2_665 ?
O7 Na2 Na4 46.94(4) . 2_565 ?
O3 Na2 Na4 68.63(3) 2_665 2_565 ?
O1 Na2 Na4 105.39(3) 1_445 2_565 ?
O2 Na2 Na4 111.42(3) 2_665 2_565 ?
O4 Na2 Na4 143.07(4) 1_545 2_565 ?
Zn1 Na2 Na4 99.08(2) 2_565 2_565 ?
Zn1 Na2 Na4 105.84(2) 2_665 2_565 ?
Na4 Na2 Na4 69.76(2) 1_655 2_565 ?
P1 Na2 Na4 135.36(2) 2_665 2_565 ?
O7 Na2 P1 92.82(4) . 1_545 ?
O3 Na2 P1 87.23(3) 2_665 1_545 ?
O1 Na2 P1 113.88(3) 1_445 1_545 ?
O2 Na2 P1 112.26(3) 2_665 1_545 ?
O4 Na2 P1 25.57(3) 1_545 1_545 ?
Zn1 Na2 P1 135.33(2) 2_565 1_545 ?
Zn1 Na2 P1 61.015(13) 2_665 1_545 ?
Na4 Na2 P1 55.830(16) 1_655 1_545 ?
P1 Na2 P1 86.344(17) 2_665 1_545 ?
Na4 Na2 P1 125.58(2) 2_565 1_545 ?
O7 Na2 Na1 116.50(4) . 2_565 ?
O3 Na2 Na1 46.90(3) 2_665 2_565 ?
O1 Na2 Na1 108.32(3) 1_445 2_565 ?
O2 Na2 Na1 46.48(3) 2_665 2_565 ?
O4 Na2 Na1 138.46(4) 1_545 2_565 ?
Zn1 Na2 Na1 66.523(16) 2_565 2_565 ?
Zn1 Na2 Na1 64.849(16) 2_665 2_565 ?
Na4 Na2 Na1 107.80(2) 1_655 2_565 ?
P1 Na2 Na1 65.949(17) 2_665 2_565 ?
Na4 Na2 Na1 69.76(2) 2_565 2_565 ?
P1 Na2 Na1 125.86(2) 1_545 2_565 ?
O6 Na3 O6 180.0 2_766 . ?
O6 Na3 O5 94.30(4) 2_766 2_776 ?
O6 Na3 O5 85.70(4) . 2_776 ?
O6 Na3 O5 85.70(4) 2_766 1_545 ?
O6 Na3 O5 94.30(4) . 1_545 ?
O5 Na3 O5 180.0 2_776 1_545 ?
O6 Na3 O8 78.93(4) 2_766 2_666 ?
O6 Na3 O8 101.07(4) . 2_666 ?
O5 Na3 O8 93.92(4) 2_776 2_666 ?
O5 Na3 O8 86.08(4) 1_545 2_666 ?
O6 Na3 O8 101.07(4) 2_766 1_655 ?
O6 Na3 O8 78.93(4) . 1_655 ?
O5 Na3 O8 86.08(4) 2_776 1_655 ?
O5 Na3 O8 93.92(4) 1_545 1_655 ?
O8 Na3 O8 180.0 2_666 1_655 ?
O6 Na3 Na5 128.16(3) 2_766 2_666 ?
O6 Na3 Na5 51.84(3) . 2_666 ?
O5 Na3 Na5 124.11(3) 2_776 2_666 ?
O5 Na3 Na5 55.89(3) 1_545 2_666 ?
O8 Na3 Na5 66.30(3) 2_666 2_666 ?
O8 Na3 Na5 113.70(3) 1_655 2_666 ?
O6 Na3 Na5 51.84(3) 2_766 1_655 ?
O6 Na3 Na5 128.16(3) . 1_655 ?
O5 Na3 Na5 55.89(3) 2_776 1_655 ?
O5 Na3 Na5 124.11(3) 1_545 1_655 ?
O8 Na3 Na5 113.70(3) 2_666 1_655 ?
O8 Na3 Na5 66.30(3) 1_655 1_655 ?
Na5 Na3 Na5 180.0 2_666 1_655 ?
O6 Na3 Na1 124.19(3) 2_766 1_655 ?
O6 Na3 Na1 55.81(3) . 1_655 ?
O5 Na3 Na1 50.96(3) 2_776 1_655 ?
O5 Na3 Na1 129.04(3) 1_545 1_655 ?
O8 Na3 Na1 135.11(3) 2_666 1_655 ?
O8 Na3 Na1 44.89(3) 1_655 1_655 ?
Na5 Na3 Na1 107.480(17) 2_666 1_655 ?
Na5 Na3 Na1 72.520(17) 1_655 1_655 ?
O6 Na3 Na1 55.81(3) 2_766 2_666 ?
O6 Na3 Na1 124.19(3) . 2_666 ?
O5 Na3 Na1 129.04(3) 2_776 2_666 ?
O5 Na3 Na1 50.96(3) 1_545 2_666 ?
O8 Na3 Na1 44.89(3) 2_666 2_666 ?
O8 Na3 Na1 135.11(3) 1_655 2_666 ?
Na5 Na3 Na1 72.520(17) 2_666 2_666 ?
Na5 Na3 Na1 107.480(17) 1_655 2_666 ?
Na1 Na3 Na1 180.0 1_655 2_666 ?
O6 Na3 Na5 45.60(3) 2_766 2_766 ?
O6 Na3 Na5 134.40(3) . 2_766 ?
O5 Na3 Na5 128.04(3) 2_776 2_766 ?
O5 Na3 Na5 51.96(3) 1_545 2_766 ?
O8 Na3 Na5 105.26(3) 2_666 2_766 ?
O8 Na3 Na5 74.74(3) 1_655 2_766 ?
Na5 Na3 Na5 107.786(19) 2_666 2_766 ?
Na5 Na3 Na5 72.214(19) 1_655 2_766 ?
Na1 Na3 Na5 118.214(16) 1_655 2_766 ?
Na1 Na3 Na5 61.786(16) 2_666 2_766 ?
O6 Na3 Na5 134.40(3) 2_766 . ?
O6 Na3 Na5 45.60(3) . . ?
O5 Na3 Na5 51.96(3) 2_776 . ?
O5 Na3 Na5 128.04(3) 1_545 . ?
O8 Na3 Na5 74.74(3) 2_666 . ?
O8 Na3 Na5 105.26(3) 1_655 . ?
Na5 Na3 Na5 72.214(19) 2_666 . ?
Na5 Na3 Na5 107.786(19) 1_655 . ?
Na1 Na3 Na5 61.786(16) 1_655 . ?
Na1 Na3 Na5 118.214(16) 2_666 . ?
Na5 Na3 Na5 180.00(2) 2_766 . ?
O8 Na4 O7 105.34(5) . 2_565 ?
O8 Na4 O1 128.82(5) . 1_445 ?
O7 Na4 O1 108.86(4) 2_565 1_445 ?
O8 Na4 O7 115.78(4) . 1_455 ?
O7 Na4 O7 81.90(4) 2_565 1_455 ?
O1 Na4 O7 105.87(4) 1_445 1_455 ?
O8 Na4 O7 59.81(4) . . ?
O7 Na4 O7 91.66(4) 2_565 . ?
O1 Na4 O7 82.11(4) 1_445 . ?
O7 Na4 O7 171.01(6) 1_455 . ?
O8 Na4 O5 89.17(4) . 1_445 ?
O7 Na4 O5 164.27(4) 2_565 1_445 ?
O1 Na4 O5 56.05(3) 1_445 1_445 ?
O7 Na4 O5 97.44(4) 1_455 1_445 ?
O7 Na4 O5 90.46(4) . 1_445 ?
O8 Na4 O6 69.58(4) . 1_455 ?
O7 Na4 O6 118.77(4) 2_565 1_455 ?
O1 Na4 O6 120.96(4) 1_445 1_455 ?
O7 Na4 O6 53.21(4) 1_455 1_455 ?
O7 Na4 O6 126.40(4) . 1_455 ?
O5 Na4 O6 71.62(3) 1_445 1_455 ?
O8 Na4 P2 29.50(3) . . ?
O7 Na4 P2 100.00(3) 2_565 . ?
O1 Na4 P2 106.63(3) 1_445 . ?
O7 Na4 P2 144.78(4) 1_455 . ?
O7 Na4 P2 30.31(3) . . ?
O5 Na4 P2 89.62(3) 1_445 . ?
O6 Na4 P2 97.67(3) 1_455 . ?
O8 Na4 P1 117.11(4) . 1_445 ?
O7 Na4 P1 134.67(4) 2_565 1_445 ?
O1 Na4 P1 29.86(3) 1_445 1_445 ?
O7 Na4 P1 92.91(3) 1_455 1_445 ?
O7 Na4 P1 96.08(3) . 1_445 ?
O5 Na4 P1 29.62(2) 1_445 1_445 ?
O6 Na4 P1 91.54(3) 1_455 1_445 ?
P2 Na4 P1 108.90(2) . 1_445 ?
O8 Na4 P2 85.94(3) . 1_455 ?
O7 Na4 P2 91.77(3) 2_565 1_455 ?
O1 Na4 P2 128.89(3) 1_445 1_455 ?
O7 Na4 P2 29.93(3) 1_455 1_455 ?
O7 Na4 P2 145.20(3) . 1_455 ?
O5 Na4 P2 95.35(3) 1_445 1_455 ?
O6 Na4 P2 29.13(2) 1_455 1_455 ?
P2 Na4 P2 115.27(2) . 1_455 ?
P1 Na4 P2 105.77(2) 1_445 1_455 ?
O8 Na4 P2 127.58(4) . 2_565 ?
O7 Na4 P2 27.33(3) 2_565 2_565 ?
O1 Na4 P2 81.69(3) 1_445 2_565 ?
O7 Na4 P2 86.24(3) 1_455 2_565 ?
O7 Na4 P2 90.91(3) . 2_565 ?
O5 Na4 P2 137.06(3) 1_445 2_565 ?
O6 Na4 P2 136.35(3) 1_455 2_565 ?
P2 Na4 P2 111.54(2) . 2_565 ?
P1 Na4 P2 107.73(2) 1_445 2_565 ?
P2 Na4 P2 107.24(2) 1_455 2_565 ?
O8 Na4 Na2 156.30(4) . 1_455 ?
O7 Na4 Na2 84.05(3) 2_565 1_455 ?
O1 Na4 Na2 64.86(3) 1_445 1_455 ?
O7 Na4 Na2 42.93(3) 1_455 1_455 ?
O7 Na4 Na2 142.93(4) . 1_455 ?
O5 Na4 Na2 84.87(3) 1_445 1_455 ?
O6 Na4 Na2 86.79(3) 1_455 1_455 ?
P2 Na4 Na2 171.46(3) . 1_455 ?
P1 Na4 Na2 63.526(18) 1_445 1_455 ?
P2 Na4 Na2 71.854(18) 1_455 1_455 ?
P2 Na4 Na2 68.997(19) 2_565 1_455 ?
O6 Na5 O4 163.11(5) . 2_676 ?
O6 Na5 O6 76.90(5) . 2_666 ?
O4 Na5 O6 118.84(5) 2_676 2_666 ?
O6 Na5 O5 79.33(4) . 2_776 ?
O4 Na5 O5 98.01(4) 2_676 2_776 ?
O6 Na5 O5 113.89(4) 2_666 2_776 ?
O6 Na5 O5 121.47(5) . 2_676 ?
O4 Na5 O5 59.03(4) 2_676 2_676 ?
O6 Na5 O5 83.05(4) 2_666 2_676 ?
O5 Na5 O5 156.81(5) 2_776 2_676 ?
O6 Na5 O7 117.12(4) . 2_666 ?
O4 Na5 O7 79.20(4) 2_676 2_666 ?
O6 Na5 O7 53.30(4) 2_666 2_666 ?
O5 Na5 O7 87.67(4) 2_776 2_666 ?
O5 Na5 O7 90.75(4) 2_676 2_666 ?
O6 Na5 Cl1 91.04(4) . . ?
O4 Na5 Cl1 72.07(3) 2_676 . ?
O6 Na5 Cl1 155.28(4) 2_666 . ?
O5 Na5 Cl1 84.26(3) 2_776 . ?
O5 Na5 Cl1 85.15(3) 2_676 . ?
O7 Na5 Cl1 148.67(3) 2_666 . ?
O6 Na5 P1 148.43(4) . 2_676 ?
O4 Na5 P1 29.61(3) 2_676 2_676 ?
O6 Na5 P1 101.45(4) 2_666 2_676 ?
O5 Na5 P1 127.60(3) 2_776 2_676 ?
O5 Na5 P1 29.43(2) 2_676 2_676 ?
O7 Na5 P1 83.67(3) 2_666 2_676 ?
Cl1 Na5 P1 77.585(17) . 2_676 ?
O6 Na5 Na3 80.55(3) . 1_455 ?
O4 Na5 Na3 105.77(3) 2_676 1_455 ?
O6 Na5 Na3 45.40(3) 2_666 1_455 ?
O5 Na5 Na3 154.37(3) 2_776 1_455 ?
O5 Na5 Na3 48.43(3) 2_676 1_455 ?
O7 Na5 Na3 87.51(3) 2_666 1_455 ?
Cl1 Na5 Na3 111.86(2) . 1_455 ?
P1 Na5 Na3 76.761(16) 2_676 1_455 ?
O6 Na5 P2 90.01(3) . 2_666 ?
O4 Na5 P2 106.81(3) 2_676 2_666 ?
O6 Na5 P2 28.59(3) 2_666 2_666 ?
O5 Na5 P2 92.16(3) 2_776 2_666 ?
O5 Na5 P2 97.58(3) 2_676 2_666 ?
O7 Na5 P2 28.90(2) 2_666 2_666 ?
Cl1 Na5 P2 176.02(3) . 2_666 ?
P1 Na5 P2 103.38(2) 2_676 2_666 ?
Na3 Na5 P2 72.101(15) 1_455 2_666 ?
O6 Na5 P2 26.06(3) . . ?
O4 Na5 P2 141.47(4) 2_676 . ?
O6 Na5 P2 85.52(3) 2_666 . ?
O5 Na5 P2 98.02(3) 2_776 . ?
O5 Na5 P2 99.06(3) 2_676 . ?
O7 Na5 P2 136.24(3) 2_666 . ?
Cl1 Na5 P2 74.976(17) . . ?
P1 Na5 P2 123.01(2) 2_676 . ?
Na3 Na5 P2 68.984(16) 1_455 . ?
P2 Na5 P2 107.34(2) 2_666 . ?
O6 Na5 Na3 43.17(3) . . ?
O4 Na5 Na3 142.12(4) 2_676 . ?
O6 Na5 Na3 75.63(3) 2_666 . ?
O5 Na5 Na3 46.70(3) 2_776 . ?
O5 Na5 Na3 156.10(3) 2_676 . ?
O7 Na5 Na3 85.16(3) 2_666 . ?
Cl1 Na5 Na3 110.141(19) . . ?
P1 Na5 Na3 167.75(3) 2_676 . ?
Na3 Na5 Na3 107.785(19) 1_455 . ?
P2 Na5 Na3 68.258(15) 2_666 . ?
P2 Na5 Na3 68.958(15) . . ?
P1 O1 Zn1 129.79(6) . 2_675 ?
P1 O1 Na2 133.70(6) . 1_665 ?
Zn1 O1 Na2 86.94(4) 2_675 1_665 ?
P1 O1 Na4 97.89(5) . 1_665 ?
Zn1 O1 Na4 112.82(5) 2_675 1_665 ?
Na2 O1 Na4 89.50(4) 1_665 1_665 ?
P1 O2 Zn1 121.11(6) . 1_655 ?
P1 O2 Na2 111.06(6) . 2_665 ?
Zn1 O2 Na2 89.69(4) 1_655 2_665 ?
P1 O2 Na1 127.87(6) . 1_655 ?
Zn1 O2 Na1 106.01(4) 1_655 1_655 ?
Na2 O2 Na1 88.76(4) 2_665 1_655 ?
P2 O3 Zn1 124.08(6) . . ?
P2 O3 Na2 135.43(6) . 2_665 ?
Zn1 O3 Na2 94.78(4) . 2_665 ?
P2 O3 Na1 99.77(5) . 1_655 ?
Zn1 O3 Na1 105.39(5) . 1_655 ?
Na2 O3 Na1 88.37(4) 2_665 1_655 ?
P1 O4 Zn1 129.53(6) . . ?
P1 O4 Na2 113.17(6) . 1_565 ?
Zn1 O4 Na2 107.67(5) . 1_565 ?
P1 O4 Na5 100.03(5) . 2_676 ?
Zn1 O4 Na5 106.65(5) . 2_676 ?
Na2 O4 Na5 92.47(4) 1_565 2_676 ?
P1 O5 Na3 157.83(7) . 1_565 ?
P1 O5 Na1 119.38(6) . 2_676 ?
Na3 O5 Na1 79.70(4) 1_565 2_676 ?
P1 O5 Na5 111.30(6) . 2_776 ?
Na3 O5 Na5 81.34(3) 1_565 2_776 ?
Na1 O5 Na5 80.70(4) 2_676 2_776 ?
P1 O5 Na5 91.52(5) . 2_676 ?
Na3 O5 Na5 75.69(3) 1_565 2_676 ?
Na1 O5 Na5 91.96(4) 2_676 2_676 ?
Na5 O5 Na5 156.80(5) 2_776 2_676 ?
P1 O5 Na4 83.53(5) . 1_665 ?
Na3 O5 Na4 77.62(3) 1_565 1_665 ?
Na1 O5 Na4 157.06(5) 2_676 1_665 ?
Na5 O5 Na4 92.46(4) 2_776 1_665 ?
Na5 O5 Na4 85.81(4) 2_676 1_665 ?
P2 O6 Na3 155.23(8) . . ?
P2 O6 Na5 111.57(7) . . ?
Na3 O6 Na5 91.23(5) . . ?
P2 O6 Na5 100.51(6) . 2_666 ?
Na3 O6 Na5 82.76(4) . 2_666 ?
Na5 O6 Na5 103.09(5) . 2_666 ?
P2 O6 Na1 93.58(5) . 1_655 ?
Na3 O6 Na1 79.41(4) . 1_655 ?
Na5 O6 Na1 82.62(4) . 1_655 ?
Na5 O6 Na1 161.40(6) 2_666 1_655 ?
P2 O6 Na4 78.59(5) . 1_655 ?
Na3 O6 Na4 77.13(4) . 1_655 ?
Na5 O6 Na4 164.11(5) . 1_655 ?
Na5 O6 Na4 86.32(4) 2_666 1_655 ?
Na1 O6 Na4 84.61(4) 1_655 1_655 ?
P2 O7 Na2 162.03(8) . . ?
P2 O7 Na4 107.11(6) . 2_565 ?
Na2 O7 Na4 90.57(5) . 2_565 ?
P2 O7 Na4 94.74(5) . 1_655 ?
Na2 O7 Na4 85.70(4) . 1_655 ?
Na4 O7 Na4 98.10(4) 2_565 1_655 ?
P2 O7 Na4 89.31(5) . . ?
Na2 O7 Na4 87.98(4) . . ?
Na4 O7 Na4 88.34(4) 2_565 . ?
Na4 O7 Na4 171.01(6) 1_655 . ?
P2 O7 Na5 80.12(5) . 2_666 ?
Na2 O7 Na5 82.04(4) . 2_666 ?
Na4 O7 Na5 171.88(5) 2_565 2_666 ?
Na4 O7 Na5 84.76(4) 1_655 2_666 ?
Na4 O7 Na5 88.04(4) . 2_666 ?
P2 O8 Na1 144.79(7) . . ?
P2 O8 Na4 101.10(6) . . ?
Na1 O8 Na4 110.98(5) . . ?
P2 O8 Na3 118.74(7) . 1_455 ?
Na1 O8 Na3 80.02(4) . 1_455 ?
Na4 O8 Na3 83.53(4) . 1_455 ?

loop_
_geom_bond_atom_site_label_1
_geom_bond_atom_site_label_2
_geom_bond_distance
_geom_bond_site_symmetry_2
_geom_bond_publ_flag
Zn1 O3 1.9356(10) . ?
Zn1 O4 1.9620(10) . ?
Zn1 O2 1.9719(10) 1_455 ?
Zn1 O1 2.0895(11) 2_675 ?
Zn1 Cl1 2.8070(2) . ?
Zn1 Na2 3.0642(6) 2_565 ?
Zn1 Na2 3.1705(6) 2_665 ?
Zn1 Na1 3.4964(6) 1_655 ?
Zn1 Na2 3.5124(6) 1_565 ?
Zn1 Na1 3.5228(6) . ?
Zn1 Na5 3.5297(7) 2_676 ?
Cl1 Zn1 2.8069(2) 2_676 ?
Cl1 Na1 2.8573(6) 2_576 ?
Cl1 Na1 2.8573(6) 1_655 ?
Cl1 Na5 3.0834(7) 2_676 ?
Cl1 Na5 3.0834(7) . ?
Cl1 Na1 3.3476(6) 2_676 ?
Cl1 Na1 3.3476(6) . ?
P1 O5 1.5243(11) . ?
P1 O1 1.5400(11) . ?
P1 O2 1.5486(10) . ?
P1 O4 1.5563(11) . ?
P1 Na4 3.0642(7) 1_665 ?
P1 Na5 3.1013(7) 2_676 ?
P1 Na2 3.2513(7) 2_665 ?
P1 Na2 3.3152(7) 1_565 ?
P2 O6 1.5219(12) . ?
P2 O8 1.5251(12) . ?
P2 O7 1.5340(11) . ?
P2 O3 1.5618(11) . ?
P2 Na4 3.0393(7) . ?
P2 Na4 3.0644(7) 1_655 ?
P2 Na1 3.1148(7) 1_655 ?
P2 Na5 3.1270(8) 2_666 ?
P2 Na4 3.1929(8) 2_565 ?
P2 Na5 3.2214(8) . ?
Na1 O8 2.2348(13) . ?
Na1 O2 2.4257(12) 1_455 ?
Na1 O3 2.4429(13) 1_455 ?
Na1 O5 2.4621(12) 2_676 ?
Na1 O6 2.6244(13) 1_455 ?
Na1 Cl1 2.8573(6) 1_455 ?
Na1 P2 3.1148(7) 1_455 ?
Na1 Na3 3.1187(6) 1_455 ?
Na1 Na5 3.2807(9) 1_455 ?
Na1 Na2 3.3446(9) 2_565 ?
Na1 Na1 3.4875(12) 2_576 ?
Na2 O7 2.2048(12) . ?
Na2 O3 2.3551(12) 2_665 ?
Na2 O1 2.3556(12) 1_445 ?
Na2 O2 2.3561(12) 2_665 ?
Na2 O4 2.3782(12) 1_545 ?
Na2 Zn1 3.0642(6) 2_565 ?
Na2 Zn1 3.1705(6) 2_665 ?
Na2 Na4 3.2280(9) 1_655 ?
Na2 P1 3.2514(7) 2_665 ?
Na2 Na4 3.2641(8) 2_565 ?
Na2 P1 3.3152(7) 1_545 ?
Na2 Na1 3.3447(9) 2_565 ?
Na3 O6 2.2352(11) 2_766 ?
Na3 O6 2.2352(11) . ?
Na3 O5 2.4042(10) 2_776 ?
Na3 O5 2.4042(10) 1_545 ?
Na3 O8 2.5970(13) 2_666 ?
Na3 O8 2.5970(13) 1_655 ?
Na3 Na5 3.1140(7) 2_666 ?
Na3 Na5 3.1140(7) 1_655 ?
Na3 Na1 3.1187(6) 1_655 ?
Na3 Na1 3.1187(6) 2_666 ?
Na3 Na5 3.2662(7) 2_766 ?
Na3 Na5 3.2662(7) . ?
Na4 O8 2.3518(14) . ?
Na4 O7 2.3852(14) 2_565 ?
Na4 O1 2.4461(12) 1_445 ?
Na4 O7 2.5290(13) 1_455 ?
Na4 O7 2.6423(13) . ?
Na4 O5 2.8355(12) 1_445 ?
Na4 O6 2.9779(14) 1_455 ?
Na4 P1 3.0642(7) 1_445 ?
Na4 P2 3.0644(7) 1_455 ?
Na4 P2 3.1929(8) 2_565 ?
Na4 Na2 3.2280(9) 1_455 ?
Na5 O6 2.3343(14) . ?
Na5 O4 2.4252(13) 2_676 ?
Na5 O6 2.4682(14) 2_666 ?
Na5 O5 2.6021(13) 2_776 ?
Na5 O5 2.6607(13) 2_676 ?
Na5 O7 3.0008(14) 2_666 ?
Na5 P1 3.1013(7) 2_676 ?
Na5 Na3 3.1140(7) 1_455 ?
Na5 P2 3.1270(8) 2_666 ?
O1 Zn1 2.0895(11) 2_675 ?
O1 Na2 2.3556(12) 1_665 ?
O1 Na4 2.4461(12) 1_665 ?
O2 Zn1 1.9719(10) 1_655 ?
O2 Na2 2.3561(12) 2_665 ?
O2 Na1 2.4257(12) 1_655 ?
O3 Na2 2.3551(12) 2_665 ?
O3 Na1 2.4430(12) 1_655 ?
O4 Na2 2.3782(12) 1_565 ?
O4 Na5 2.4252(13) 2_676 ?
O5 Na3 2.4043(10) 1_565 ?
O5 Na1 2.4621(12) 2_676 ?
O5 Na5 2.6021(13) 2_776 ?
O5 Na5 2.6607(13) 2_676 ?
O5 Na4 2.8355(12) 1_665 ?
O6 Na5 2.4682(14) 2_666 ?
O6 Na1 2.6244(13) 1_655 ?
O6 Na4 2.9779(14) 1_655 ?
O7 Na4 2.3851(14) 2_565 ?
O7 Na4 2.5290(13) 1_655 ?
O7 Na5 3.0009(14) 2_666 ?
O8 Na3 2.5970(13) 1_455 ?
